data_1565089
loop_
_publ_author_name
'Zhang, Zhenyu'
'Sun, Yu'
'Zhao, Xu'
'Jin, Nanxi'
'Xi, Gaolei'
'Zhang, Xuedong'
'Cao, Jingjin'
'Wu, Jia'
'Fan, Xia'
'Qin, Wenping'

_publ_section_title
;
 Novel isoindigo compound with aggregation-induced emission: Br-Br bonding
 joint restriction of intramolecular motion and cell imaging properties.
;
_journal_issue 43
_journal_name_full 'Soft matter'
_journal_page_first 9866
_journal_page_last 9870
_journal_paper_doi 10.1039/d1sm00935d
_journal_volume 17
_journal_year 2021
_chemical_formula_sum 'C26 H24 Br2 N2 O6'
_chemical_formula_weight 620.29
_space_group_crystal_system triclinic
_space_group_IT_number 2
_space_group_name_Hall '-P 1'
_space_group_name_H-M_alt 'P -1'
_atom_sites_solution_hydrogens geom
_atom_sites_solution_primary direct
_atom_sites_solution_secondary difmap
_audit_creation_method SHELXL-2014/7
_audit_update_record
;
2019-05-09 deposited with the CCDC.	2021-10-13 downloaded from the CCDC.
;
_cell_angle_alpha 67.308(7)
_cell_angle_beta 75.384(6)
_cell_angle_gamma 85.216(5)
_cell_formula_units_Z 1
_cell_length_a 6.1484(3)
_cell_length_b 10.5215(7)
_cell_length_c 11.0081(9)
_cell_measurement_reflns_used 2568
_cell_measurement_temperature 293(2)
_cell_measurement_theta_max 70.1360
_cell_measurement_theta_min 4.4770
_cell_volume 635.66(8)
_computing_cell_refinement 'Bruker FRAMBO'
_computing_data_collection 'Bruker FRAMBO'
_computing_data_reduction 'Bruker SAINT'
_computing_molecular_graphics 'Bruker SHELXTL'
_computing_publication_material 'Bruker SHELXTL'
_computing_structure_refinement 'SHELXL-2014/7 (Sheldrick, 2014)'
_computing_structure_solution 'Bruker SHELXTL'
_diffrn_ambient_temperature 293(2)
_diffrn_measured_fraction_theta_full 0.992
_diffrn_measured_fraction_theta_max 0.970
_diffrn_measurement_device_type 'multiwire proportional'
_diffrn_measurement_method 'phi and omega scans'
_diffrn_radiation_type CuK\a
_diffrn_radiation_wavelength 1.54178
_diffrn_reflns_av_R_equivalents 0.0206
_diffrn_reflns_av_unetI/netI 0.0272
_diffrn_reflns_Laue_measured_fraction_full 0.992
_diffrn_reflns_Laue_measured_fraction_max 0.970
_diffrn_reflns_limit_h_max 5
_diffrn_reflns_limit_h_min -7
_diffrn_reflns_limit_k_max 12
_diffrn_reflns_limit_k_min -12
_diffrn_reflns_limit_l_max 12
_diffrn_reflns_limit_l_min -13
_diffrn_reflns_number 4603
_diffrn_reflns_point_group_measured_fraction_full 0.992
_diffrn_reflns_point_group_measured_fraction_max 0.970
_diffrn_reflns_theta_full 67.679
_diffrn_reflns_theta_max 70.388
_diffrn_reflns_theta_min 4.484
_diffrn_source 'micro-focus sealed X-ray tube'
_exptl_absorpt_coefficient_mu 4.424
_exptl_absorpt_correction_T_max 1.00000
_exptl_absorpt_correction_T_min 0.50449
_exptl_absorpt_correction_type multi-scan
_exptl_crystal_colour orange
_exptl_crystal_density_diffrn 1.620
_exptl_crystal_density_method 'not measured'
_exptl_crystal_description Block
_exptl_crystal_F_000 312
_refine_diff_density_max 0.320
_refine_diff_density_min -0.606
_refine_diff_density_rms 0.055
_refine_ls_extinction_coef 0.0037(11)
_refine_ls_extinction_expression Fc^*^=kFc[1+0.001xFc^2^\l^3^/sin(2\q)]^-1/4^
_refine_ls_extinction_method 'SHELXL-2014/7 (Sheldrick 2014'
_refine_ls_goodness_of_fit_ref 0.779
_refine_ls_hydrogen_treatment constr
_refine_ls_matrix_type full
_refine_ls_number_parameters 177
_refine_ls_number_reflns 2366
_refine_ls_number_restraints 0
_refine_ls_restrained_S_all 0.779
_refine_ls_R_factor_all 0.0458
_refine_ls_R_factor_gt 0.0378
_refine_ls_shift/su_max 0.000
_refine_ls_shift/su_mean 0.000
_refine_ls_structure_factor_coef Fsqd
_refine_ls_weighting_details 'w=1/[\s^2^(Fo^2^)+(0.1158P)^2^+0.3840P] where P=(Fo^2^+2Fc^2^)/3'
_refine_ls_weighting_scheme calc
_refine_ls_wR_factor_gt 0.1168
_refine_ls_wR_factor_ref 0.1371
_reflns_Friedel_coverage 0.000
_reflns_number_gt 1916
_reflns_number_total 2366
_reflns_threshold_expression 'I > 2\s(I)'
_cod_data_source_file d1sm00935d2.cif
_cod_data_source_block jt1_a
_cod_depositor_comments 'Adding full bibliography for 1565089.cif.'
_cod_database_code 1565089
_shelx_shelxl_version_number 2014/7
_shelx_space_group_comment
; 
The symmetry employed for this shelxl refinement is uniquely defined 
by the following loop, which should always be used as a source of 
symmetry information in preference to the above space-group names. 
They are only intended as comments. 
;

loop_
_space_group_symop_operation_xyz
'x, y, z'
'-x, -y, -z'

loop_
_atom_site_label
_atom_site_type_symbol
_atom_site_fract_x
_atom_site_fract_y
_atom_site_fract_z
_atom_site_U_iso_or_equiv
_atom_site_adp_type
_atom_site_occupancy
_atom_site_site_symmetry_order
_atom_site_calc_flag
_atom_site_refinement_flags_posn
_atom_site_refinement_flags_adp
_atom_site_refinement_flags_occupancy
_atom_site_disorder_assembly
_atom_site_disorder_group
Br1 Br 0.79519(7) 0.91183(4) -0.02845(4) 0.0846(3) Uani 1 1 d . . . . .
N1 N 0.2353(4) 0.4793(2) 0.2135(2) 0.0536(6) Uani 1 1 d . . . . .
O1 O -0.016(2) 0.3072(9) 0.2439(10) 0.081(3) Uani 0.516(5) 1 d . . P A 1
O1' O -0.0839(18) 0.3554(10) 0.2653(9) 0.081(3) Uani 0.516(5) 1 d . . P A 2
C1 C 0.0698(6) 0.4251(4) 0.1790(3) 0.0629(8) Uani 1 1 d . . . . .
C2 C 0.0716(5) 0.5133(3) 0.0334(3) 0.0487(6) Uani 1 1 d . . . . .
O2 O 0.3967(6) 0.4966(3) 0.3715(3) 0.0842(8) Uani 1 1 d . . . . .
C3 C 0.2446(5) 0.6190(3) -0.0081(3) 0.0475(6) Uani 1 1 d . . . . .
O3 O 0.2248(4) 0.3004(2) 0.4096(2) 0.0622(6) Uani 1 1 d . . . . .
C4 C 0.3346(6) 0.7307(4) -0.1277(3) 0.0657(8) Uani 1 1 d . . . . .
H4 H 0.2823 0.7476 -0.2047 0.079 Uiso 1 1 calc R U . . .
C6 C 0.5760(5) 0.7913(3) -0.0206(3) 0.0571(7) Uani 1 1 d . . . . .
C5 C 0.4971(7) 0.8149(4) -0.1335(3) 0.0709(9) Uani 1 1 d . . . . .
H5 H 0.5545 0.8883 -0.2139 0.085 Uiso 1 1 calc R U . . .
C7 C 0.4983(5) 0.6822(3) 0.0996(3) 0.0565(7) Uani 1 1 d . . . . .
H7 H 0.5543 0.6661 0.1751 0.068 Uiso 1 1 calc R U . . .
C8 C 0.3345(5) 0.5979(3) 0.1039(3) 0.0474(6) Uani 1 1 d . . . . .
C9 C 0.2956(6) 0.4282(3) 0.3397(3) 0.0579(7) Uani 1 1 d . . . . .
C10 C 0.2458(5) 0.2296(3) 0.5518(3) 0.0581(7) Uani 1 1 d . . . . .
C11 C 0.4904(7) 0.2184(4) 0.5571(4) 0.0769(10) Uani 1 1 d . . . . .
H11A H 0.5735 0.1793 0.4939 0.115 Uiso 1 1 calc R U . . .
H11B H 0.5027 0.1604 0.6471 0.115 Uiso 1 1 calc R U . . .
H11C H 0.5504 0.3084 0.5339 0.115 Uiso 1 1 calc R U . . .
C12 C 0.1134(8) 0.3061(5) 0.6366(4) 0.0843(12) Uani 1 1 d . . . . .
H12A H 0.1866 0.3927 0.6115 0.126 Uiso 1 1 calc R U . . .
H12B H 0.1046 0.2521 0.7307 0.126 Uiso 1 1 calc R U . . .
H12C H -0.0355 0.3220 0.6217 0.126 Uiso 1 1 calc R U . . .
C13 C 0.1410(8) 0.0895(4) 0.5902(4) 0.0878(12) Uani 1 1 d . . . . .
H13A H -0.0134 0.1006 0.5850 0.132 Uiso 1 1 calc R U . . .
H13B H 0.1489 0.0320 0.6811 0.132 Uiso 1 1 calc R U . . .
H13C H 0.2212 0.0475 0.5288 0.132 Uiso 1 1 calc R U . . .

loop_
_atom_site_aniso_label
_atom_site_aniso_U_11
_atom_site_aniso_U_22
_atom_site_aniso_U_33
_atom_site_aniso_U_23
_atom_site_aniso_U_13
_atom_site_aniso_U_12
Br1 0.0840(4) 0.0862(4) 0.0803(3) -0.0166(2) -0.0253(2) -0.0380(2)
N1 0.0671(15) 0.0549(13) 0.0380(11) -0.0072(10) -0.0236(10) -0.0131(11)
O1 0.118(8) 0.070(5) 0.054(5) 0.004(3) -0.049(5) -0.038(4)
O1' 0.094(6) 0.102(7) 0.041(3) -0.009(4) -0.016(3) -0.051(5)
C1 0.0707(19) 0.071(2) 0.0448(16) -0.0070(14) -0.0255(14) -0.0233(16)
C2 0.0561(15) 0.0517(14) 0.0384(13) -0.0119(11) -0.0175(11) -0.0061(12)
O2 0.127(2) 0.0682(15) 0.0640(14) -0.0051(12) -0.0557(15) -0.0299(15)
C3 0.0538(14) 0.0511(14) 0.0397(12) -0.0143(11) -0.0187(11) -0.0011(11)
O3 0.0863(15) 0.0573(12) 0.0434(10) -0.0067(9) -0.0307(10) -0.0160(10)
C4 0.077(2) 0.0663(19) 0.0465(15) -0.0038(14) -0.0252(15) -0.0171(16)
C6 0.0589(16) 0.0574(16) 0.0554(16) -0.0170(13) -0.0175(13) -0.0110(13)
C5 0.084(2) 0.0652(19) 0.0521(17) -0.0001(14) -0.0236(16) -0.0234(17)
C7 0.0632(17) 0.0591(16) 0.0491(15) -0.0139(13) -0.0238(13) -0.0095(13)
C8 0.0533(14) 0.0462(13) 0.0427(13) -0.0109(11) -0.0191(11) -0.0041(11)
C9 0.0735(19) 0.0570(16) 0.0456(15) -0.0100(13) -0.0303(14) -0.0088(14)
C10 0.0671(18) 0.0636(17) 0.0394(14) -0.0060(12) -0.0244(13) -0.0083(14)
C11 0.070(2) 0.082(2) 0.069(2) -0.0091(18) -0.0312(17) 0.0011(18)
C12 0.095(3) 0.098(3) 0.0564(19) -0.0265(19) -0.0209(19) 0.010(2)
C13 0.108(3) 0.072(2) 0.069(2) 0.0005(18) -0.032(2) -0.027(2)

loop_
_atom_type_symbol
_atom_type_description
_atom_type_scat_dispersion_real
_atom_type_scat_dispersion_imag
_atom_type_scat_source
C C 0.0181 0.0091 'International Tables Vol C Tables 4.2.6.8 and 6.1.1.4'
H H 0.0000 0.0000 'International Tables Vol C Tables 4.2.6.8 and 6.1.1.4'
N N 0.0311 0.0180 'International Tables Vol C Tables 4.2.6.8 and 6.1.1.4'
O O 0.0492 0.0322 'International Tables Vol C Tables 4.2.6.8 and 6.1.1.4'
Br Br -0.6763 1.2805 'International Tables Vol C Tables 4.2.6.8 and 6.1.1.4'

loop_
_geom_angle_atom_site_label_1
_geom_angle_atom_site_label_2
_geom_angle_atom_site_label_3
_geom_angle
_geom_angle_site_symmetry_1
_geom_angle_site_symmetry_3
_geom_angle_publ_flag
C1 N1 C8 110.0(2) . . ?
C1 N1 C9 126.8(3) . . ?
C8 N1 C9 123.2(2) . . ?
O1' C1 N1 121.0(5) . . ?
O1 C1 N1 124.6(5) . . ?
O1' C1 C2 127.5(6) . . ?
O1 C1 C2 126.0(5) . . ?
N1 C1 C2 106.9(2) . . ?
C2 C2 C3 132.9(3) 2_565 . ?
C2 C2 C1 121.9(3) 2_565 . ?
C3 C2 C1 105.2(2) . . ?
C4 C3 C8 116.2(3) . . ?
C4 C3 C2 135.6(3) . . ?
C8 C3 C2 108.2(2) . . ?
C9 O3 C10 120.3(2) . . ?
C5 C4 C3 121.5(3) . . ?
C5 C4 H4 119.3 . . ?
C3 C4 H4 119.3 . . ?
C5 C6 C7 121.8(3) . . ?
C5 C6 Br1 119.6(2) . . ?
C7 C6 Br1 118.6(2) . . ?
C4 C5 C6 120.0(3) . . ?
C4 C5 H5 120.0 . . ?
C6 C5 H5 120.0 . . ?
C8 C7 C6 117.5(3) . . ?
C8 C7 H7 121.2 . . ?
C6 C7 H7 121.2 . . ?
C7 C8 N1 127.5(2) . . ?
C7 C8 C3 123.0(3) . . ?
N1 C8 C3 109.5(2) . . ?
O2 C9 O3 127.7(3) . . ?
O2 C9 N1 121.9(3) . . ?
O3 C9 N1 110.4(2) . . ?
O3 C10 C12 109.4(3) . . ?
O3 C10 C11 110.5(3) . . ?
C12 C10 C11 111.5(3) . . ?
O3 C10 C13 101.5(3) . . ?
C12 C10 C13 111.7(3) . . ?
C11 C10 C13 111.7(3) . . ?
C10 C11 H11A 109.5 . . ?
C10 C11 H11B 109.5 . . ?
H11A C11 H11B 109.5 . . ?
C10 C11 H11C 109.5 . . ?
H11A C11 H11C 109.5 . . ?
H11B C11 H11C 109.5 . . ?
C10 C12 H12A 109.5 . . ?
C10 C12 H12B 109.5 . . ?
H12A C12 H12B 109.5 . . ?
C10 C12 H12C 109.5 . . ?
H12A C12 H12C 109.5 . . ?
H12B C12 H12C 109.5 . . ?
C10 C13 H13A 109.5 . . ?
C10 C13 H13B 109.5 . . ?
H13A C13 H13B 109.5 . . ?
C10 C13 H13C 109.5 . . ?
H13A C13 H13C 109.5 . . ?
H13B C13 H13C 109.5 . . ?

loop_
_geom_bond_atom_site_label_1
_geom_bond_atom_site_label_2
_geom_bond_distance
_geom_bond_site_symmetry_2
_geom_bond_publ_flag
Br1 C6 1.891(3) . ?
N1 C1 1.401(4) . ?
N1 C8 1.407(4) . ?
N1 C9 1.416(3) . ?
O1 C1 1.250(10) . ?
O1' C1 1.207(11) . ?
C1 C2 1.508(4) . ?
C2 C2 1.387(6) 2_565 ?
C2 C3 1.461(4) . ?
O2 C9 1.187(4) . ?
C3 C4 1.402(4) . ?
C3 C8 1.410(3) . ?
O3 C9 1.311(4) . ?
O3 C10 1.486(3) . ?
C4 C5 1.363(5) . ?
C4 H4 0.9300 . ?
C6 C5 1.374(5) . ?
C6 C7 1.377(4) . ?
C5 H5 0.9300 . ?
C7 C8 1.377(4) . ?
C7 H7 0.9300 . ?
C10 C12 1.506(5) . ?
C10 C11 1.513(5) . ?
C10 C13 1.519(5) . ?
C11 H11A 0.9600 . ?
C11 H11B 0.9600 . ?
C11 H11C 0.9600 . ?
C12 H12A 0.9600 . ?
C12 H12B 0.9600 . ?
C12 H12C 0.9600 . ?
C13 H13A 0.9600 . ?
C13 H13B 0.9600 . ?
C13 H13C 0.9600 . ?
